data_4023548
loop_
_publ_author_name
'Min Shi'
'Xiang-Ying Tang'
'Yong-Hua Yang'

_publ_section_title
;
 Lewis Acid-Mediated Reactions of 1-Cyclopropyl-2-arylethanone
 Derivatives with Allenic Ester, Ethyl Acetoacetate,
 and Methyl Acrylate
;
_journal_name_full 'Journal of Organic Chemistry'
_journal_page_first 5311
_journal_page_last 5318
_journal_paper_doi 10.1021/jo800608h
_journal_volume 73
_journal_year 2008
_chemical_absolute_configuration ad
_chemical_formula_sum 'C14 H14 Br O2.5'
_chemical_formula_weight 302.16
_chemical_name_systematic
; 
 ? 
;
_space_group_IT_number 43
_symmetry_cell_setting orthorhombic
_symmetry_space_group_name_Hall 'F 2 -2d'
_symmetry_space_group_name_H-M 'F d d 2'
_atom_sites_solution_hydrogens geom
_atom_sites_solution_primary direct
_atom_sites_solution_secondary difmap
_audit_creation_method SHELXL-97
_cell_angle_alpha 90.00
_cell_angle_beta 90.00
_cell_angle_gamma 90.00
_cell_formula_units_Z 16
_cell_length_a 45.814(7)
_cell_length_b 9.4317(13)
_cell_length_c 11.6643(16)
_cell_measurement_reflns_used 2457
_cell_measurement_temperature 293(2)
_cell_measurement_theta_max 48.006
_cell_measurement_theta_min 5.625
_cell_volume 5040.2(12)
_computing_cell_refinement 'Bruker SMART'
_computing_data_collection 'Bruker SMART'
_computing_data_reduction 'Bruker SHELXTL'
_computing_molecular_graphics 'Bruker SHELXTL'
_computing_publication_material 'Bruker SHELXTL'
_computing_structure_refinement 'SHELXL-97 (Sheldrick, 1997)'
_computing_structure_solution 'SHELXS-97 (Sheldrick, 1990)'
_diffrn_ambient_temperature 293(2)
_diffrn_measured_fraction_theta_full 0.997
_diffrn_measured_fraction_theta_max 0.997
_diffrn_measurement_device_type 'CCD area detector'
_diffrn_measurement_method 'phi and omega scans'
_diffrn_radiation_monochromator graphite
_diffrn_radiation_source 'fine-focus sealed tube'
_diffrn_radiation_type MoK\a
_diffrn_radiation_wavelength 0.71073
_diffrn_reflns_av_R_equivalents 0.0815
_diffrn_reflns_av_sigmaI/netI 0.0758
_diffrn_reflns_limit_h_max 57
_diffrn_reflns_limit_h_min -59
_diffrn_reflns_limit_k_max 12
_diffrn_reflns_limit_k_min -8
_diffrn_reflns_limit_l_max 13
_diffrn_reflns_limit_l_min -15
_diffrn_reflns_number 7284
_diffrn_reflns_theta_full 27.50
_diffrn_reflns_theta_max 27.50
_diffrn_reflns_theta_min 2.81
_exptl_absorpt_coefficient_mu 3.254
_exptl_absorpt_correction_T_max 1.00000
_exptl_absorpt_correction_T_min 0.71194
_exptl_absorpt_correction_type empirical
_exptl_crystal_colour colorless
_exptl_crystal_density_diffrn 1.593
_exptl_crystal_density_method 'not measured'
_exptl_crystal_description prismatic
_exptl_crystal_F_000 2448
_exptl_crystal_size_max 0.503
_exptl_crystal_size_mid 0.483
_exptl_crystal_size_min 0.437
_refine_diff_density_max 0.425
_refine_diff_density_min -0.623
_refine_diff_density_rms 0.085
_refine_ls_abs_structure_details 'Flack H D (1983), Acta Cryst. A39, 876-881'
_refine_ls_abs_structure_Flack -0.021(12)
_refine_ls_extinction_method none
_refine_ls_goodness_of_fit_ref 0.916
_refine_ls_hydrogen_treatment mixed
_refine_ls_matrix_type full
_refine_ls_number_parameters 167
_refine_ls_number_reflns 2671
_refine_ls_number_restraints 2
_refine_ls_restrained_S_all 0.916
_refine_ls_R_factor_all 0.0612
_refine_ls_R_factor_gt 0.0469
_refine_ls_shift/su_max 0.001
_refine_ls_shift/su_mean 0.000
_refine_ls_structure_factor_coef Fsqd
_refine_ls_weighting_details 'calc w=1/[\s^2^(Fo^2^)+(0.0527P)^2^+0.0000P] where P=(Fo^2^+2Fc^2^)/3'
_refine_ls_weighting_scheme calc
_refine_ls_wR_factor_gt 0.0979
_refine_ls_wR_factor_ref 0.1013
_reflns_number_gt 1979
_reflns_number_total 2671
_reflns_threshold_expression >2sigma(I)
_cod_data_source_file jo800608h-File002.cif
_cod_data_source_block cd2754
_cod_depositor_comments
;
The following automatic conversions were performed:
'_symmetry_cell_setting' value 'Orthorhombic' changed to 'orthorhombic'
according to '/home/saulius/struct/CIF-dictionaries/cif_core.dic'
dictionary named 'cif_core.dic' version 2.4.1 from 2010-06-29.

Automatic conversion script
Id: cif_fix_enum 1527 2010-12-29 10:47:43Z saulius 
;
_cod_original_formula_sum 'C14 H14 Br O2.50'
_cod_database_code 4023548

loop_
_symmetry_equiv_pos_as_xyz
'x, y, z'
'-x, -y, z'
'x+1/4, -y+1/4, z+1/4'
'-x+1/4, y+1/4, z+1/4'
'x, y+1/2, z+1/2'
'-x, -y+1/2, z+1/2'
'x+1/4, -y+3/4, z+3/4'
'-x+1/4, y+3/4, z+3/4'
'x+1/2, y, z+1/2'
'-x+1/2, -y, z+1/2'
'x+3/4, -y+1/4, z+3/4'
'-x+3/4, y+1/4, z+3/4'
'x+1/2, y+1/2, z'
'-x+1/2, -y+1/2, z'
'x+3/4, -y+3/4, z+1/4'
'-x+3/4, y+3/4, z+1/4'

loop_
_atom_site_label
_atom_site_type_symbol
_atom_site_fract_x
_atom_site_fract_y
_atom_site_fract_z
_atom_site_U_iso_or_equiv
_atom_site_adp_type
_atom_site_occupancy
_atom_site_symmetry_multiplicity
_atom_site_calc_flag
_atom_site_refinement_flags
_atom_site_disorder_assembly
_atom_site_disorder_group
Br Br 0.107944(12) -0.16474(5) 0.30168(4) 0.05845(19) Uani 1 1 d . . .
O1 O 0.00978(8) 0.7746(4) 0.1778(3) 0.0605(10) Uani 1 1 d . . .
O2 O 0.06270(8) 0.4915(4) 0.4198(3) 0.0503(9) Uani 1 1 d . . .
O3 O 0.0000 1.0000 0.3366(5) 0.0632(15) Uani 1 2 d SD . .
C1 C 0.02781(11) 0.6795(5) 0.1897(4) 0.0397(11) Uani 1 1 d . . .
C2 C 0.04442(13) 0.6227(6) 0.0893(4) 0.0523(14) Uani 1 1 d . . .
H2A H 0.0606 0.6858 0.0730 0.063 Uiso 1 1 calc R . .
H2B H 0.0317 0.6224 0.0227 0.063 Uiso 1 1 calc R . .
C3 C 0.05633(12) 0.4725(5) 0.1075(4) 0.0461(12) Uani 1 1 d . . .
H3A H 0.0401 0.4062 0.1092 0.055 Uiso 1 1 calc R . .
H3B H 0.0687 0.4474 0.0431 0.055 Uiso 1 1 calc R . .
C4 C 0.07386(10) 0.4578(5) 0.2184(4) 0.0358(10) Uani 1 1 d . . .
C5 C 0.05628(8) 0.5246(4) 0.3120(4) 0.0330(9) Uani 1 1 d . . .
C6 C 0.03501(8) 0.6215(4) 0.2999(4) 0.0351(8) Uani 1 1 d . . .
C7 C 0.02430(13) 0.6654(5) 0.4156(5) 0.0514(14) Uani 1 1 d . . .
H7A H 0.0039 0.6419 0.4259 0.062 Uiso 1 1 calc R . .
H7B H 0.0271 0.7661 0.4282 0.062 Uiso 1 1 calc R . .
C8 C 0.04372(14) 0.5776(6) 0.4939(4) 0.0602(15) Uani 1 1 d . . .
H8A H 0.0554 0.6391 0.5423 0.072 Uiso 1 1 calc R . .
H8B H 0.0319 0.5170 0.5425 0.072 Uiso 1 1 calc R . .
C9 C 0.08245(9) 0.3068(4) 0.2410(3) 0.0318(9) Uani 1 1 d . . .
C10 C 0.11061(9) 0.2612(5) 0.2238(4) 0.0393(10) Uani 1 1 d . . .
H10 H 0.1246 0.3262 0.1997 0.047 Uiso 1 1 calc R . .
C11 C 0.11875(10) 0.1228(5) 0.2410(4) 0.0437(11) Uani 1 1 d . . .
H11 H 0.1379 0.0936 0.2290 0.052 Uiso 1 1 calc R . .
C12 C 0.09754(9) 0.0280(4) 0.2768(3) 0.0359(10) Uani 1 1 d . . .
C13 C 0.06937(9) 0.0685(4) 0.2951(4) 0.0364(9) Uani 1 1 d . . .
H13 H 0.0554 0.0034 0.3192 0.044 Uiso 1 1 calc R . .
C14 C 0.06207(9) 0.2079(5) 0.2772(4) 0.0375(10) Uani 1 1 d . . .
H14 H 0.0429 0.2368 0.2896 0.045 Uiso 1 1 calc R . .
H3 H 0.0070(17) 0.934(6) 0.287(5) 0.12(3) Uiso 1 1 d D . .
H4 H 0.0919(9) 0.512(5) 0.211(3) 0.028(10) Uiso 1 1 d . . .

loop_
_atom_site_aniso_label
_atom_site_aniso_U_11
_atom_site_aniso_U_22
_atom_site_aniso_U_33
_atom_site_aniso_U_23
_atom_site_aniso_U_13
_atom_site_aniso_U_12
Br 0.0698(3) 0.0339(2) 0.0716(3) 0.0045(3) -0.0069(3) 0.0087(2)
O1 0.074(2) 0.057(2) 0.0508(19) 0.0022(18) -0.0055(19) 0.035(2)
O2 0.073(2) 0.050(2) 0.0286(16) -0.0080(15) -0.0119(16) 0.0220(17)
O3 0.057(3) 0.055(4) 0.078(4) 0.000 0.000 0.005(3)
C1 0.045(3) 0.040(3) 0.034(3) -0.002(2) -0.005(2) 0.006(2)
C2 0.074(3) 0.048(3) 0.035(3) 0.007(2) 0.006(2) 0.023(3)
C3 0.068(3) 0.043(3) 0.027(2) -0.001(2) 0.009(2) 0.017(2)
C4 0.038(2) 0.029(2) 0.040(3) -0.0006(19) 0.0050(19) 0.0049(19)
C5 0.043(2) 0.033(2) 0.023(2) -0.0070(18) -0.0028(19) -0.0043(18)
C6 0.041(2) 0.0334(18) 0.031(2) -0.004(2) 0.000(2) 0.0037(16)
C7 0.074(4) 0.043(3) 0.037(3) -0.007(2) 0.006(3) 0.012(2)
C8 0.097(4) 0.057(3) 0.026(2) -0.013(2) 0.005(3) 0.013(3)
C9 0.040(2) 0.034(2) 0.0221(19) -0.0011(17) 0.0008(17) 0.0043(18)
C10 0.037(2) 0.038(2) 0.043(2) -0.002(2) 0.0082(19) -0.0026(19)
C11 0.037(2) 0.043(3) 0.051(3) 0.006(2) 0.004(2) 0.010(2)
C12 0.051(2) 0.027(2) 0.030(2) 0.0017(18) -0.0027(18) 0.0013(18)
C13 0.044(2) 0.036(2) 0.030(2) 0.007(2) 0.003(2) -0.0055(17)
C14 0.035(2) 0.041(2) 0.036(3) -0.0003(18) 0.0029(18) 0.0018(18)

loop_
_atom_type_symbol
_atom_type_description
_atom_type_scat_dispersion_real
_atom_type_scat_dispersion_imag
_atom_type_scat_source
C C 0.0033 0.0016 'International Tables Vol C Tables 4.2.6.8 and 6.1.1.4'
H H 0.0000 0.0000 'International Tables Vol C Tables 4.2.6.8 and 6.1.1.4'
O O 0.0106 0.0060 'International Tables Vol C Tables 4.2.6.8 and 6.1.1.4'
Br Br -0.2901 2.4595 'International Tables Vol C Tables 4.2.6.8 and 6.1.1.4'

loop_
_geom_angle_atom_site_label_1
_geom_angle_atom_site_label_2
_geom_angle_atom_site_label_3
_geom_angle
_geom_angle_site_symmetry_1
_geom_angle_site_symmetry_3
_geom_angle_publ_flag
C5 O2 C8 107.2(4) . . ?
O1 C1 C6 122.3(5) . . ?
O1 C1 C2 121.1(5) . . ?
C6 C1 C2 116.6(4) . . ?
C1 C2 C3 113.8(4) . . ?
C1 C2 H2A 108.8 . . ?
C3 C2 H2A 108.8 . . ?
C1 C2 H2B 108.8 . . ?
C3 C2 H2B 108.8 . . ?
H2A C2 H2B 107.7 . . ?
C4 C3 C2 112.8(4) . . ?
C4 C3 H3A 109.0 . . ?
C2 C3 H3A 109.0 . . ?
C4 C3 H3B 109.0 . . ?
C2 C3 H3B 109.0 . . ?
H3A C3 H3B 107.8 . . ?
C5 C4 C9 114.3(4) . . ?
C5 C4 C3 107.3(3) . . ?
C9 C4 C3 111.8(4) . . ?
C5 C4 H4 107(2) . . ?
C9 C4 H4 107(2) . . ?
C3 C4 H4 109(2) . . ?
O2 C5 C6 114.8(4) . . ?
O2 C5 C4 118.2(4) . . ?
C6 C5 C4 126.9(4) . . ?
C5 C6 C1 121.3(4) . . ?
C5 C6 C7 109.4(4) . . ?
C1 C6 C7 128.8(4) . . ?
C6 C7 C8 101.5(4) . . ?
C6 C7 H7A 111.5 . . ?
C8 C7 H7A 111.5 . . ?
C6 C7 H7B 111.5 . . ?
C8 C7 H7B 111.5 . . ?
H7A C7 H7B 109.3 . . ?
O2 C8 C7 107.1(4) . . ?
O2 C8 H8A 110.3 . . ?
C7 C8 H8A 110.3 . . ?
O2 C8 H8B 110.3 . . ?
C7 C8 H8B 110.3 . . ?
H8A C8 H8B 108.6 . . ?
C10 C9 C14 117.8(4) . . ?
C10 C9 C4 121.1(4) . . ?
C14 C9 C4 121.0(4) . . ?
C11 C10 C9 122.1(4) . . ?
C11 C10 H10 119.0 . . ?
C9 C10 H10 119.0 . . ?
C10 C11 C12 117.9(4) . . ?
C10 C11 H11 121.1 . . ?
C12 C11 H11 121.1 . . ?
C13 C12 C11 122.0(4) . . ?
C13 C12 Br 118.8(3) . . ?
C11 C12 Br 119.2(3) . . ?
C12 C13 C14 118.4(4) . . ?
C12 C13 H13 120.8 . . ?
C14 C13 H13 120.8 . . ?
C13 C14 C9 121.8(4) . . ?
C13 C14 H14 119.1 . . ?
C9 C14 H14 119.1 . . ?

loop_
_geom_bond_atom_site_label_1
_geom_bond_atom_site_label_2
_geom_bond_distance
_geom_bond_site_symmetry_2
_geom_bond_publ_flag
Br C12 1.901(4) . ?
O1 C1 1.227(5) . ?
O2 C5 1.329(5) . ?
O2 C8 1.471(6) . ?
O3 H3 0.91(2) . ?
C1 C6 1.436(7) . ?
C1 C2 1.496(7) . ?
C2 C3 1.533(7) . ?
C2 H2A 0.9700 . ?
C2 H2B 0.9700 . ?
C3 C4 1.529(7) . ?
C3 H3A 0.9700 . ?
C3 H3B 0.9700 . ?
C4 C5 1.496(6) . ?
C4 C9 1.502(6) . ?
C4 H4 0.98(4) . ?
C5 C6 1.343(6) . ?
C6 C7 1.494(7) . ?
C7 C8 1.520(8) . ?
C7 H7A 0.9700 . ?
C7 H7B 0.9700 . ?
C8 H8A 0.9700 . ?
C8 H8B 0.9700 . ?
C9 C10 1.375(6) . ?
C9 C14 1.385(6) . ?
C10 C11 1.373(7) . ?
C10 H10 0.9300 . ?
C11 C12 1.385(7) . ?
C11 H11 0.9300 . ?
C12 C13 1.363(6) . ?
C13 C14 1.373(6) . ?
C13 H13 0.9300 . ?
C14 H14 0.9300 . ?

loop_
_geom_hbond_atom_site_label_D
_geom_hbond_atom_site_label_H
_geom_hbond_atom_site_label_A
_geom_hbond_distance_DH
_geom_hbond_distance_HA
_geom_hbond_distance_DA
_geom_hbond_angle_DHA
_geom_hbond_site_symmetry_A
O3 H3 O1 0.91(2) 1.97(3) 2.855(5) 163(8) .

loop_
_geom_torsion_atom_site_label_1
_geom_torsion_atom_site_label_2
_geom_torsion_atom_site_label_3
_geom_torsion_atom_site_label_4
_geom_torsion
_geom_torsion_site_symmetry_1
_geom_torsion_site_symmetry_2
_geom_torsion_site_symmetry_3
_geom_torsion_site_symmetry_4
_geom_torsion_publ_flag
O1 C1 C2 C3 -157.2(5) . . . . ?
C6 C1 C2 C3 25.4(7) . . . . ?
C1 C2 C3 C4 -52.0(6) . . . . ?
C2 C3 C4 C5 47.5(5) . . . . ?
C2 C3 C4 C9 173.6(4) . . . . ?
C8 O2 C5 C6 -0.8(5) . . . . ?
C8 O2 C5 C4 176.4(4) . . . . ?
C9 C4 C5 O2 36.9(5) . . . . ?
C3 C4 C5 O2 161.5(4) . . . . ?
C9 C4 C5 C6 -146.4(4) . . . . ?
C3 C4 C5 C6 -21.7(6) . . . . ?
O2 C5 C6 C1 173.1(4) . . . . ?
C4 C5 C6 C1 -3.8(7) . . . . ?
O2 C5 C6 C7 -0.1(5) . . . . ?
C4 C5 C6 C7 -177.0(4) . . . . ?
O1 C1 C6 C5 -175.2(5) . . . . ?
C2 C1 C6 C5 2.2(7) . . . . ?
O1 C1 C6 C7 -3.4(8) . . . . ?
C2 C1 C6 C7 173.9(5) . . . . ?
C5 C6 C7 C8 0.9(5) . . . . ?
C1 C6 C7 C8 -171.7(5) . . . . ?
C5 O2 C8 C7 1.3(5) . . . . ?
C6 C7 C8 O2 -1.3(5) . . . . ?
C5 C4 C9 C10 -132.9(4) . . . . ?
C3 C4 C9 C10 105.0(5) . . . . ?
C5 C4 C9 C14 48.8(5) . . . . ?
C3 C4 C9 C14 -73.4(5) . . . . ?
C14 C9 C10 C11 0.2(7) . . . . ?
C4 C9 C10 C11 -178.2(4) . . . . ?
C9 C10 C11 C12 0.0(7) . . . . ?
C10 C11 C12 C13 -0.1(7) . . . . ?
C10 C11 C12 Br -180.0(4) . . . . ?
C11 C12 C13 C14 0.1(7) . . . . ?
Br C12 C13 C14 179.9(3) . . . . ?
C12 C13 C14 C9 0.1(7) . . . . ?
C10 C9 C14 C13 -0.3(6) . . . . ?
C4 C9 C14 C13 178.1(4) . . . . ?
